data_7227089
loop_
_publ_author_name
'Young, Jonathon'
'Sch\"afer, Christian'
'Solan, Agnes'
'Baldrica, Anthony'
'Belcher, Miranda'
'Ni\,sanci, Bilal'
'Wheeler, Kraig A.'
'R. Trivedi, Evan'
'T\"or\"ok, B\'ela'
'Dembinski, Roman'

_publ_section_title
;
 Regioselective &#x201C;hydroamination&#x201D; of alk-3-ynones with
 non-symmetrical o-phenylenediamines. Synthesis of diversely substituted
 3H-1,5-benzodiazepines via (Z)-3-amino-2-alkenones
;
_journal_issue 108
_journal_name_full 'RSC Adv.'
_journal_page_first 107081
_journal_paper_doi 10.1039/C6RA24291J
_journal_volume 6
_journal_year 2016
_chemical_formula_moiety 'C24 H24 N2 O'
_chemical_formula_sum 'C24 H24 N2 O'
_chemical_formula_weight 356.45
_space_group_crystal_system monoclinic
_space_group_IT_number 14
_space_group_name_Hall '-P 2ybc'
_space_group_name_H-M_alt 'P 1 21/c 1'
_symmetry_space_group_name_Hall '-P 2ybc'
_symmetry_space_group_name_H-M 'P 1 21/c 1'
_atom_sites_solution_hydrogens mixed
_audit_creation_method SHELXL-2014/7
_audit_update_record
;
2016-05-01 deposited with the CCDC.
2016-10-24 downloaded from the CCDC.
;
_cell_angle_alpha 90
_cell_angle_beta 93.535(3)
_cell_angle_gamma 90
_cell_formula_units_Z 4
_cell_length_a 12.2036(7)
_cell_length_b 10.1274(5)
_cell_length_c 15.5213(8)
_cell_measurement_reflns_used 6626
_cell_measurement_temperature 100(2)
_cell_measurement_theta_max 66.301
_cell_measurement_theta_min 3.674
_cell_volume 1914.64(18)
_computing_cell_refinement APEX2
_computing_data_collection 'APEX2 (Bruker, 2013)'
_computing_data_reduction
;
SADABS (Bruker, 2013) and XPREP (Bruker, 2013)
;
_computing_molecular_graphics 'XSEED (Barbour, 2001)'
_computing_publication_material 'XSEED (Barbour, 2001)'
_computing_structure_refinement 'SHELXL-2014/7 (Sheldrick, 2014)'
_diffrn_ambient_temperature 100(2)
_diffrn_detector_area_resol_mean 8.33
_diffrn_measured_fraction_theta_full 0.999
_diffrn_measured_fraction_theta_max 0.997
_diffrn_measurement_device_type 'Bruker APEXII CCD'
_diffrn_measurement_method 'phi and omega scans'
_diffrn_radiation_type CuK\a
_diffrn_radiation_wavelength 1.54178
_diffrn_reflns_av_R_equivalents 0.0472
_diffrn_reflns_av_unetI/netI 0.0247
_diffrn_reflns_Laue_measured_fraction_full 0.999
_diffrn_reflns_Laue_measured_fraction_max 0.997
_diffrn_reflns_limit_h_max 14
_diffrn_reflns_limit_h_min -14
_diffrn_reflns_limit_k_max 12
_diffrn_reflns_limit_k_min -12
_diffrn_reflns_limit_l_max 18
_diffrn_reflns_limit_l_min -18
_diffrn_reflns_number 27874
_diffrn_reflns_point_group_measured_fraction_full 0.999
_diffrn_reflns_point_group_measured_fraction_max 0.997
_diffrn_reflns_theta_full 67.679
_diffrn_reflns_theta_max 68.135
_diffrn_reflns_theta_min 3.629
_exptl_absorpt_coefficient_mu 0.590
_exptl_absorpt_correction_T_max 0.753
_exptl_absorpt_correction_T_min 0.691
_exptl_absorpt_correction_type multi-scan
_exptl_absorpt_process_details 'SADABS-2014/5, Bruker AXS'
_exptl_crystal_colour orange-yellow
_exptl_crystal_density_diffrn 1.237
_exptl_crystal_description 'transparent plate'
_exptl_crystal_F_000 760
_exptl_crystal_size_max 0.266
_exptl_crystal_size_mid 0.241
_exptl_crystal_size_min 0.192
_refine_diff_density_max 0.221
_refine_diff_density_min -0.207
_refine_diff_density_rms 0.037
_refine_ls_extinction_method none
_refine_ls_goodness_of_fit_ref 1.038
_refine_ls_hydrogen_treatment mixed
_refine_ls_matrix_type full
_refine_ls_number_parameters 255
_refine_ls_number_reflns 3493
_refine_ls_number_restraints 3
_refine_ls_restrained_S_all 1.038
_refine_ls_R_factor_all 0.0466
_refine_ls_R_factor_gt 0.0387
_refine_ls_shift/su_max 0.000
_refine_ls_shift/su_mean 0.000
_refine_ls_structure_factor_coef Fsqd
_refine_ls_weighting_details 'w=1/[\s^2^(Fo^2^)+(0.0523P)^2^+0.5822P] where P=(Fo^2^+2Fc^2^)/3'
_refine_ls_weighting_scheme calc
_refine_ls_wR_factor_gt 0.0994
_refine_ls_wR_factor_ref 0.1042
_reflns_Friedel_coverage 0.000
_reflns_number_gt 2918
_reflns_number_total 3493
_reflns_threshold_expression 'I > 2\s(I)'
_cod_data_source_file c6ra24291j2.cif
_cod_data_source_block demb31
_cod_database_code 7227089
_shelx_shelxl_version_number 2014/7
_shelx_space_group_comment
;
The symmetry employed for this shelxl refinement is uniquely defined
by the following loop, which should always be used as a source of
symmetry information in preference to the above space-group names.
They are only intended as comments.
;
_shelx_estimated_absorpt_t_min 0.859
_shelx_estimated_absorpt_t_max 0.895

loop_
_space_group_symop_operation_xyz
'x, y, z'
'-x, y+1/2, -z+1/2'
'-x, -y, -z'
'x, -y-1/2, z-1/2'

loop_
_atom_site_label
_atom_site_type_symbol
_atom_site_fract_x
_atom_site_fract_y
_atom_site_fract_z
_atom_site_U_iso_or_equiv
_atom_site_adp_type
_atom_site_occupancy
_atom_site_site_symmetry_order
_atom_site_calc_flag
_atom_site_refinement_flags_posn
_atom_site_refinement_flags_adp
O1 O 0.02065(8) 0.19866(10) 0.98767(6) 0.0292(2) Uani 1 1 d . .
N1 N -0.11090(10) 0.29597(12) 0.86249(8) 0.0260(3) Uani 1 1 d D .
H1 H -0.0884(13) 0.2845(16) 0.9171(9) 0.031 Uiso 1 1 d D U
N2 N -0.07963(11) 0.55247(13) 0.92174(9) 0.0320(3) Uani 1 1 d D .
H2A H -0.0223(13) 0.5016(17) 0.9186(11) 0.038 Uiso 1 1 d D U
H2B H -0.0700(14) 0.6333(15) 0.9415(11) 0.038 Uiso 1 1 d D U
C1 C 0.07325(11) 0.14303(13) 0.92924(9) 0.0253(3) Uani 1 1 d . .
C2 C 0.03935(11) 0.15227(13) 0.83943(9) 0.0260(3) Uani 1 1 d . .
H2 H 0.0784 0.1026 0.7994 0.031 Uiso 1 1 calc R U
C3 C -0.04827(11) 0.23069(13) 0.80777(9) 0.0252(3) Uani 1 1 d . .
C4 C -0.07392(12) 0.24346(14) 0.71116(9) 0.0272(3) Uani 1 1 d . .
H4A H -0.0045 0.2362 0.6818 0.033 Uiso 1 1 calc R U
H4B H -0.1044 0.3326 0.6990 0.033 Uiso 1 1 calc R U
C5 C -0.15485(11) 0.14079(14) 0.67245(9) 0.0257(3) Uani 1 1 d . .
C6 C -0.16978(12) 0.01662(14) 0.70985(9) 0.0303(3) Uani 1 1 d . .
H6 H -0.1275 -0.0067 0.7611 0.036 Uiso 1 1 calc R U
C7 C -0.24587(12) -0.07344(15) 0.67301(9) 0.0308(3) Uani 1 1 d . .
H7 H -0.2548 -0.1566 0.7000 0.037 Uiso 1 1 calc R U
C8 C -0.30926(11) -0.04357(14) 0.59701(9) 0.0276(3) Uani 1 1 d . .
C9 C -0.29156(12) 0.07917(15) 0.55831(9) 0.0289(3) Uani 1 1 d . .
H9 H -0.3321 0.1015 0.5061 0.035 Uiso 1 1 calc R U
C10 C -0.21546(12) 0.16937(14) 0.59500(9) 0.0277(3) Uani 1 1 d . .
H10 H -0.2047 0.2513 0.5670 0.033 Uiso 1 1 calc R U
C11 C -0.39388(13) -0.14002(16) 0.55875(10) 0.0346(4) Uani 1 1 d . .
H11A H -0.3568 -0.2198 0.5398 0.052 Uiso 1 1 calc R U
H11B H -0.4344 -0.0991 0.5093 0.052 Uiso 1 1 calc R U
H11C H -0.4451 -0.1636 0.6025 0.052 Uiso 1 1 calc R U
C12 C 0.17556(11) 0.06753(13) 0.95805(9) 0.0262(3) Uani 1 1 d . .
C13 C 0.25774(12) 0.03458(14) 0.90220(10) 0.0297(3) Uani 1 1 d . .
H13 H 0.2490 0.0573 0.8428 0.036 Uiso 1 1 calc R U
C14 C 0.35243(12) -0.03159(15) 0.93397(10) 0.0339(4) Uani 1 1 d . .
H14 H 0.4077 -0.0537 0.8959 0.041 Uiso 1 1 calc R U
C15 C 0.36640(12) -0.06540(15) 1.02110(11) 0.0352(4) Uani 1 1 d . .
H15 H 0.4310 -0.1100 1.0423 0.042 Uiso 1 1 calc R U
C16 C 0.28509(13) -0.03347(15) 1.07690(10) 0.0338(3) Uani 1 1 d . .
H16 H 0.2941 -0.0567 1.1362 0.041 Uiso 1 1 calc R U
C17 C 0.19046(12) 0.03270(14) 1.04551(10) 0.0305(3) Uani 1 1 d . .
H17 H 0.1355 0.0544 1.0839 0.037 Uiso 1 1 calc R U
C18 C -0.19524(11) 0.39213(14) 0.84298(9) 0.0241(3) Uani 1 1 d . .
C19 C -0.17656(11) 0.52114(14) 0.87565(9) 0.0245(3) Uani 1 1 d . .
C20 C -0.26103(11) 0.61521(14) 0.86203(9) 0.0271(3) Uani 1 1 d . .
H20 H -0.2487 0.7032 0.8815 0.033 Uiso 1 1 calc R U
C21 C -0.36220(12) 0.58260(15) 0.82081(9) 0.0290(3) Uani 1 1 d . .
C22 C -0.37967(12) 0.45339(15) 0.79053(9) 0.0302(3) Uani 1 1 d . .
H22 H -0.4484 0.4297 0.7627 0.036 Uiso 1 1 calc R U
C23 C -0.29620(12) 0.35965(14) 0.80123(9) 0.0289(3) Uani 1 1 d . .
H23 H -0.3082 0.2726 0.7798 0.035 Uiso 1 1 calc R U
C24 C -0.45242(13) 0.68572(16) 0.80820(11) 0.0380(4) Uani 1 1 d . .
H24A H -0.4271 0.7694 0.8341 0.057 Uiso 1 1 calc R U
H24B H -0.5179 0.6556 0.8360 0.057 Uiso 1 1 calc R U
H24C H -0.4704 0.6985 0.7464 0.057 Uiso 1 1 calc R U

loop_
_atom_site_aniso_label
_atom_site_aniso_U_11
_atom_site_aniso_U_22
_atom_site_aniso_U_33
_atom_site_aniso_U_23
_atom_site_aniso_U_13
_atom_site_aniso_U_12
O1 0.0288(5) 0.0291(5) 0.0294(5) -0.0050(4) 0.0006(4) 0.0030(4)
N1 0.0279(6) 0.0258(6) 0.0238(6) -0.0017(5) -0.0014(5) 0.0037(5)
N2 0.0271(7) 0.0261(6) 0.0422(7) -0.0064(6) -0.0016(5) -0.0008(5)
C1 0.0250(7) 0.0193(6) 0.0315(7) -0.0040(6) 0.0017(6) -0.0032(5)
C2 0.0272(7) 0.0219(7) 0.0292(7) -0.0035(6) 0.0038(6) 0.0015(5)
C3 0.0274(7) 0.0201(6) 0.0283(7) -0.0028(6) 0.0028(6) -0.0036(5)
C4 0.0298(7) 0.0248(7) 0.0269(7) -0.0007(6) 0.0024(6) 0.0013(6)
C5 0.0271(7) 0.0251(7) 0.0252(7) -0.0029(6) 0.0040(6) 0.0032(6)
C6 0.0364(8) 0.0286(8) 0.0255(7) 0.0014(6) -0.0020(6) 0.0019(6)
C7 0.0356(8) 0.0258(7) 0.0311(8) 0.0014(6) 0.0018(6) -0.0008(6)
C8 0.0261(7) 0.0304(8) 0.0268(7) -0.0034(6) 0.0053(6) 0.0027(6)
C9 0.0285(7) 0.0336(8) 0.0246(7) -0.0005(6) 0.0006(6) 0.0050(6)
C10 0.0312(8) 0.0263(7) 0.0259(7) 0.0008(6) 0.0040(6) 0.0038(6)
C11 0.0327(8) 0.0370(8) 0.0339(8) -0.0030(7) 0.0012(6) -0.0034(7)
C12 0.0256(7) 0.0194(7) 0.0332(8) -0.0030(6) 0.0001(6) -0.0031(5)
C13 0.0286(7) 0.0264(7) 0.0339(8) -0.0027(6) 0.0001(6) -0.0010(6)
C14 0.0265(8) 0.0325(8) 0.0428(9) -0.0062(7) 0.0022(6) 0.0027(6)
C15 0.0268(8) 0.0286(8) 0.0492(9) -0.0026(7) -0.0054(7) 0.0022(6)
C16 0.0343(8) 0.0300(8) 0.0363(8) 0.0025(7) -0.0039(6) -0.0006(6)
C17 0.0284(8) 0.0286(8) 0.0344(8) -0.0009(6) 0.0011(6) -0.0013(6)
C18 0.0254(7) 0.0241(7) 0.0230(7) 0.0007(6) 0.0018(5) 0.0023(5)
C19 0.0252(7) 0.0260(7) 0.0227(7) 0.0016(6) 0.0046(5) -0.0007(5)
C20 0.0315(8) 0.0218(7) 0.0286(7) 0.0011(6) 0.0059(6) 0.0011(6)
C21 0.0287(7) 0.0313(8) 0.0275(7) 0.0060(6) 0.0056(6) 0.0044(6)
C22 0.0255(7) 0.0348(8) 0.0299(7) 0.0024(6) -0.0011(6) -0.0009(6)
C23 0.0301(8) 0.0274(7) 0.0288(7) -0.0010(6) -0.0007(6) -0.0007(6)
C24 0.0336(8) 0.0366(9) 0.0440(9) 0.0065(7) 0.0032(7) 0.0087(7)

loop_
_atom_type_symbol
_atom_type_description
_atom_type_scat_dispersion_real
_atom_type_scat_dispersion_imag
_atom_type_scat_source
C C 0.0181 0.0091 'International Tables Vol C Tables 4.2.6.8 and 6.1.1.4'
H H 0.0000 0.0000 'International Tables Vol C Tables 4.2.6.8 and 6.1.1.4'
N N 0.0311 0.0180 'International Tables Vol C Tables 4.2.6.8 and 6.1.1.4'
O O 0.0492 0.0322 'International Tables Vol C Tables 4.2.6.8 and 6.1.1.4'

loop_
_geom_angle_atom_site_label_1
_geom_angle_atom_site_label_2
_geom_angle_atom_site_label_3
_geom_angle
C3 N1 C18 128.75(12)
C3 N1 H1 112.6(11)
C18 N1 H1 118.0(11)
C19 N2 H2A 120.0(12)
C19 N2 H2B 119.1(11)
H2A N2 H2B 118.6(17)
O1 C1 C2 122.40(13)
O1 C1 C12 117.21(12)
C2 C1 C12 120.38(12)
C3 C2 C1 123.26(13)
C3 C2 H2 118.4
C1 C2 H2 118.4
N1 C3 C2 120.53(13)
N1 C3 C4 119.30(12)
C2 C3 C4 120.18(12)
C3 C4 C5 114.74(11)
C3 C4 H4A 108.6
C5 C4 H4A 108.6
C3 C4 H4B 108.6
C5 C4 H4B 108.6
H4A C4 H4B 107.6
C6 C5 C10 117.72(13)
C6 C5 C4 122.95(12)
C10 C5 C4 119.31(12)
C7 C6 C5 121.05(13)
C7 C6 H6 119.5
C5 C6 H6 119.5
C6 C7 C8 121.39(14)
C6 C7 H7 119.3
C8 C7 H7 119.3
C9 C8 C7 117.36(13)
C9 C8 C11 121.49(13)
C7 C8 C11 121.15(13)
C10 C9 C8 121.35(13)
C10 C9 H9 119.3
C8 C9 H9 119.3
C9 C10 C5 121.07(13)
C9 C10 H10 119.5
C5 C10 H10 119.5
C8 C11 H11A 109.5
C8 C11 H11B 109.5
H11A C11 H11B 109.5
C8 C11 H11C 109.5
H11A C11 H11C 109.5
H11B C11 H11C 109.5
C17 C12 C13 118.82(13)
C17 C12 C1 118.01(13)
C13 C12 C1 123.14(13)
C14 C13 C12 120.11(14)
C14 C13 H13 119.9
C12 C13 H13 119.9
C15 C14 C13 120.53(14)
C15 C14 H14 119.7
C13 C14 H14 119.7
C16 C15 C14 119.73(14)
C16 C15 H15 120.1
C14 C15 H15 120.1
C15 C16 C17 119.95(15)
C15 C16 H16 120.0
C17 C16 H16 120.0
C16 C17 C12 120.87(14)
C16 C17 H17 119.6
C12 C17 H17 119.6
C23 C18 C19 120.15(13)
C23 C18 N1 122.62(12)
C19 C18 N1 116.94(12)
N2 C19 C20 121.15(13)
N2 C19 C18 120.79(13)
C20 C19 C18 118.03(13)
C21 C20 C19 121.81(13)
C21 C20 H20 119.1
C19 C20 H20 119.1
C20 C21 C22 119.13(13)
C20 C21 C24 120.63(14)
C22 C21 C24 120.24(14)
C23 C22 C21 120.02(14)
C23 C22 H22 120.0
C21 C22 H22 120.0
C22 C23 C18 120.81(14)
C22 C23 H23 119.6
C18 C23 H23 119.6
C21 C24 H24A 109.5
C21 C24 H24B 109.5
H24A C24 H24B 109.5
C21 C24 H24C 109.5
H24A C24 H24C 109.5
H24B C24 H24C 109.5

loop_
_geom_bond_atom_site_label_1
_geom_bond_atom_site_label_2
_geom_bond_distance
O1 C1 1.2743(17)
N1 C3 1.3500(18)
N1 C18 1.4357(17)
N1 H1 0.882(13)
N2 C19 1.3810(19)
N2 H2A 0.872(14)
N2 H2B 0.879(14)
C1 C2 1.432(2)
C1 C12 1.5082(19)
C2 C3 1.3967(19)
C2 H2 0.9500
C3 C4 1.5183(19)
C4 C5 1.5312(19)
C4 H4A 0.9900
C4 H4B 0.9900
C5 C6 1.402(2)
C5 C10 1.4023(19)
C6 C7 1.399(2)
C6 H6 0.9500
C7 C8 1.403(2)
C7 H7 0.9500
C8 C9 1.403(2)
C8 C11 1.516(2)
C9 C10 1.399(2)
C9 H9 0.9500
C10 H10 0.9500
C11 H11A 0.9800
C11 H11B 0.9800
C11 H11C 0.9800
C12 C17 1.403(2)
C12 C13 1.406(2)
C13 C14 1.399(2)
C13 H13 0.9500
C14 C15 1.395(2)
C14 H14 0.9500
C15 C16 1.395(2)
C15 H15 0.9500
C16 C17 1.397(2)
C16 H16 0.9500
C17 H17 0.9500
C18 C23 1.3955(19)
C18 C19 1.4149(19)
C19 C20 1.4101(19)
C20 C21 1.395(2)
C20 H20 0.9500
C21 C22 1.402(2)
C21 C24 1.521(2)
C22 C23 1.395(2)
C22 H22 0.9500
C23 H23 0.9500
C24 H24A 0.9800
C24 H24B 0.9800
C24 H24C 0.9800

loop_
_geom_hbond_atom_site_label_D
_geom_hbond_atom_site_label_H
_geom_hbond_atom_site_label_A
_geom_hbond_distance_DH
_geom_hbond_distance_HA
_geom_hbond_distance_DA
_geom_hbond_angle_DHA
_geom_hbond_site_symmetry_A
N1 H1 O1 0.882(13) 1.883(15) 2.6342(15) 141.9(15) .
N2 H2B O1 0.879(14) 2.095(15) 2.9533(16) 165.3(16) 3_567

loop_
_geom_torsion_atom_site_label_1
_geom_torsion_atom_site_label_2
_geom_torsion_atom_site_label_3
_geom_torsion_atom_site_label_4
_geom_torsion
O1 C1 C2 C3 5.2(2)
C12 C1 C2 C3 -173.73(12)
C18 N1 C3 C2 172.06(13)
C18 N1 C3 C4 -7.9(2)
C1 C2 C3 N1 -4.5(2)
C1 C2 C3 C4 175.39(12)
N1 C3 C4 C5 -89.87(15)
C2 C3 C4 C5 90.21(16)
C3 C4 C5 C6 -25.32(19)
C3 C4 C5 C10 156.29(12)
C10 C5 C6 C7 -2.6(2)
C4 C5 C6 C7 179.00(13)
C5 C6 C7 C8 0.6(2)
C6 C7 C8 C9 1.4(2)
C6 C7 C8 C11 -178.26(13)
C7 C8 C9 C10 -1.3(2)
C11 C8 C9 C10 178.31(13)
C8 C9 C10 C5 -0.7(2)
C6 C5 C10 C9 2.6(2)
C4 C5 C10 C9 -178.90(12)
O1 C1 C12 C17 16.92(18)
C2 C1 C12 C17 -164.11(13)
O1 C1 C12 C13 -160.92(13)
C2 C1 C12 C13 18.1(2)
C17 C12 C13 C14 -0.1(2)
C1 C12 C13 C14 177.73(13)
C12 C13 C14 C15 -0.1(2)
C13 C14 C15 C16 0.3(2)
C14 C15 C16 C17 -0.3(2)
C15 C16 C17 C12 0.2(2)
C13 C12 C17 C16 0.0(2)
C1 C12 C17 C16 -177.90(13)
C3 N1 C18 C23 69.78(19)
C3 N1 C18 C19 -116.39(15)
C23 C18 C19 N2 175.98(13)
N1 C18 C19 N2 1.99(19)
C23 C18 C19 C20 -2.1(2)
N1 C18 C19 C20 -176.08(12)
N2 C19 C20 C21 -175.52(13)
C18 C19 C20 C21 2.6(2)
C19 C20 C21 C22 -1.3(2)
C19 C20 C21 C24 179.08(13)
C20 C21 C22 C23 -0.5(2)
C24 C21 C22 C23 179.16(13)
C21 C22 C23 C18 0.9(2)
C19 C18 C23 C22 0.4(2)
N1 C18 C23 C22 174.06(13)
